data_2017086
loop_
_publ_author_name
'Nayak, Susanta K.'
'Chandrasekhar, S.'
'Guru Row, T. N.'

_publ_section_title
;
 Apparent shortening of the C<i>sp</i>^3^---C<i>sp</i>^3^ bond analysed
 <i>via</i> a variable-temperature X-ray diffraction study in racemic
 1,1'-binaphthalene-2,2'-diyl diethyl bis(carbonate)
;
_journal_coeditor_code FG3073
_journal_issue 5
_journal_name_full 'Acta Crystallographica Section C'
_journal_page_first o222
_journal_page_last o225
_journal_paper_doi 10.1107/S0108270109007331
_journal_volume 65
_journal_year 2009
_chemical_formula_iupac 'C26 H22 O6'
_chemical_formula_moiety 'C26 H22 O6'
_chemical_formula_sum 'C26 H22 O6'
_chemical_formula_weight 430.44
_chemical_melting_point 417.67
_chemical_name_common Binaphtholbiscarbonate
_chemical_name_systematic
;
1,1'-binaphthalene-2,2'-diyl diethyl bis(carbonate)
;
_space_group_IT_number 2
_symmetry_cell_setting triclinic
_symmetry_space_group_name_Hall '-P 1'
_symmetry_space_group_name_H-M 'P -1'
_atom_sites_solution_hydrogens geom
_atom_sites_solution_primary direct
_atom_sites_solution_secondary difmap
_cell_angle_alpha 89.490(2)
_cell_angle_beta 84.810(2)
_cell_angle_gamma 65.989(2)
_cell_formula_units_Z 2
_cell_length_a 9.7614(14)
_cell_length_b 10.0379(14)
_cell_length_c 12.3947(17)
_cell_measurement_reflns_used 558
_cell_measurement_temperature 292(2)
_cell_measurement_theta_max 28.00
_cell_measurement_theta_min 0.92
_cell_volume 1104.3(3)
_computing_cell_refinement 'SMART (Bruker, 2004)'
_computing_data_collection 'SMART (Bruker, 2004)'
_computing_data_reduction 'SAINT (Bruker, 2004)'
_computing_molecular_graphics
;
Ortep-3 (Farrugia, 1997), POV-RAY (Persistence of Vision Team,
2004) and
CAMERON (Watkin <i>et al.</i>,  1993)
;
_computing_publication_material 'PLATON (Spek, 2009)'
_computing_structure_refinement 'SHELXL97 (Sheldrick, 2008)'
_computing_structure_solution 'SHELXTL (Version 6.14; Sheldrick, 2008)'
_diffrn_ambient_temperature 292(2)
_diffrn_measured_fraction_theta_full 0.995
_diffrn_measured_fraction_theta_max 0.995
_diffrn_measurement_device_type 'Bruker SMART CCD area detector'
_diffrn_measurement_method '\f and \w scans'
_diffrn_radiation_monochromator graphite
_diffrn_radiation_source 'fine-focus sealed tube'
_diffrn_radiation_type MoK\a
_diffrn_radiation_wavelength 0.71073
_diffrn_reflns_av_R_equivalents 0.0156
_diffrn_reflns_av_sigmaI/netI 0.0182
_diffrn_reflns_limit_h_max 11
_diffrn_reflns_limit_h_min -11
_diffrn_reflns_limit_k_max 12
_diffrn_reflns_limit_k_min -12
_diffrn_reflns_limit_l_max 15
_diffrn_reflns_limit_l_min -15
_diffrn_reflns_number 11287
_diffrn_reflns_reduction_process
;
;
_diffrn_reflns_theta_full 25.68
_diffrn_reflns_theta_max 25.68
_diffrn_reflns_theta_min 2.22
_exptl_absorpt_coefficient_mu 0.092
_exptl_absorpt_correction_T_max 0.9774
_exptl_absorpt_correction_T_min 0.9072
_exptl_absorpt_correction_type multi-scan
_exptl_absorpt_process_details '(SADABS; Sheldrick, 1996)'
_exptl_crystal_colour colourless
_exptl_crystal_density_diffrn 1.294
_exptl_crystal_density_method 'Not Measured'
_exptl_crystal_description block
_exptl_crystal_F_000 452
_exptl_crystal_size_max 0.50
_exptl_crystal_size_mid 0.31
_exptl_crystal_size_min 0.25
_refine_diff_density_max 0.225
_refine_diff_density_min -0.195
_refine_ls_extinction_method none
_refine_ls_goodness_of_fit_ref 1.047
_refine_ls_hydrogen_treatment constr
_refine_ls_matrix_type full
_refine_ls_number_parameters 291
_refine_ls_number_reflns 4176
_refine_ls_number_restraints 0
_refine_ls_restrained_S_all 1.047
_refine_ls_R_factor_all 0.0819
_refine_ls_R_factor_gt 0.0577
_refine_ls_shift/su_max 0.000
_refine_ls_shift/su_mean 0.000
_refine_ls_structure_factor_coef Fsqd
_refine_ls_weighting_details 'calc w=1/[\s^2^(Fo^2^)+(0.0996P)^2^+0.1958P] where P=(Fo^2^+2Fc^2^)/3'
_refine_ls_weighting_scheme calc
_refine_ls_wR_factor_gt 0.1691
_refine_ls_wR_factor_ref 0.1908
_reflns_number_gt 2806
_reflns_number_total 4176
_reflns_threshold_expression >2sigma(I)
_cod_data_source_file fg3073.cif
_cod_data_source_block 292K
_cod_depositor_comments
;
The following automatic conversions were performed:
'_symmetry_cell_setting' value 'Triclinic' changed to 'triclinic'
according to '/home/saulius/struct/CIF-dictionaries/cif_core.dic'
dictionary named 'cif_core.dic' version 2.4.1 from 2010-06-29.

Automatic conversion script
Id: cif_fix_enum 1527 2010-12-29 10:47:43Z saulius 

The following automatic conversions were performed:

'_symmetry_cell_setting' value 'Triclinic' changed to 'triclinic'
according to /home/saulius/struct/CIF-dictionaries/cif_core.dic
dictionary named 'cif_core.dic' version 2.4.1 from 2010-06-29.

Automatic conversion script
Id: cif_fix_values 1715 2011-07-08 13:25:40Z adriana 
;
_cod_database_code 2017086
_cod_database_fobs_code 2017086

loop_
_symmetry_equiv_pos_site_id
_symmetry_equiv_pos_as_xyz
1 x,y,z
2 -x,-y,-z

loop_
_atom_site_type_symbol
_atom_site_label
_atom_site_fract_x
_atom_site_fract_y
_atom_site_fract_z
_atom_site_U_iso_or_equiv
_atom_site_adp_type
_atom_site_calc_flag
_atom_site_refinement_flags
_atom_site_occupancy
_atom_site_disorder_assembly
_atom_site_disorder_group
C C1 1.0259(2) 0.2977(2) 0.38275(16) 0.0554(5) Uani d . 1 . .
C C2 1.0067(3) 0.2070(3) 0.46549(17) 0.0684(6) Uani d . 1 . .
H H2 0.9434 0.1599 0.4576 0.082 Uiso calc R 1 . .
C C3 1.0801(3) 0.1880(3) 0.5566(2) 0.0893(8) Uani d . 1 . .
H H3 1.0657 0.1286 0.6105 0.107 Uiso calc R 1 . .
C C4 1.1759(3) 0.2560(4) 0.5699(3) 0.0987(10) Uani d . 1 . .
H H4 1.2257 0.2415 0.6323 0.118 Uiso calc R 1 . .
C C5 1.1975(3) 0.3431(3) 0.4931(3) 0.0897(9) Uani d . 1 . .
H H5 1.2621 0.3881 0.5032 0.108 Uiso calc R 1 . .
C C6 1.1229(2) 0.3671(2) 0.3970(2) 0.0678(6) Uani d . 1 . .
C C7 1.1414(3) 0.4590(3) 0.3149(3) 0.0824(8) Uani d . 1 . .
H H7 1.2064 0.5043 0.3229 0.099 Uiso calc R 1 . .
C C8 1.0667(3) 0.4825(3) 0.2252(2) 0.0781(7) Uani d . 1 . .
H H8 1.0795 0.5438 0.1724 0.094 Uiso calc R 1 . .
C C9 0.9699(3) 0.4136(2) 0.21267(17) 0.0615(5) Uani d . 1 . .
C C10 0.9479(2) 0.3220(2) 0.28763(15) 0.0539(5) Uani d . 1 . .
C C11 0.8536(3) 0.2422(2) 0.26830(16) 0.0627(6) Uani d . 1 . .
C C12 0.9227(4) 0.1030(3) 0.21078(19) 0.0835(8) Uani d . 1 . .
C C13 1.0751(5) 0.0434(3) 0.1689(2) 0.1004(10) Uani d . 1 . .
H H13 1.1350 0.0936 0.1790 0.120 Uiso calc R 1 . .
C C14 1.1354(6) -0.0878(3) 0.1135(3) 0.1424(17) Uani d . 1 . .
H H14 1.2360 -0.1269 0.0858 0.171 Uiso calc R 1 . .
C C15 1.0460(11) -0.1627(6) 0.0987(5) 0.192(4) Uani d . 1 . .
H H15 1.0883 -0.2512 0.0599 0.230 Uiso calc R 1 . .
C C16 0.9017(9) -0.1125(6) 0.1381(4) 0.167(3) Uani d . 1 . .
H H16 0.8457 -0.1665 0.1277 0.200 Uiso calc R 1 . .
C C17 0.8333(6) 0.0253(4) 0.1966(3) 0.1182(14) Uani d . 1 . .
C C18 0.6830(7) 0.0816(6) 0.2395(4) 0.147(2) Uani d . 1 . .
H H18 0.6261 0.0280 0.2312 0.176 Uiso calc R 1 . .
C C19 0.6170(4) 0.2147(5) 0.2940(3) 0.1216(14) Uani d . 1 . .
H H19 0.5166 0.2515 0.3221 0.146 Uiso calc R 1 . .
C C20 0.7060(3) 0.2936(3) 0.3062(2) 0.0788(7) Uani d . 1 . .
C C21 0.5269(3) 0.5350(4) 0.3290(2) 0.0897(9) Uani d . 1 . .
C C22 0.3675(4) 0.7853(6) 0.3700(5) 0.1561(18) Uani d . 1 . .
H H22A 0.3376 0.7733 0.2995 0.187 Uiso calc R 1 . .
H H22B 0.2816 0.8040 0.4229 0.187 Uiso calc R 1 . .
C C23 0.4017(6) 0.9005(6) 0.3690(7) 0.230(4) Uani d . 1 . .
H H23A 0.4183 0.9214 0.4409 0.345 Uiso calc R 1 . .
H H23B 0.3201 0.9832 0.3439 0.345 Uiso calc R 1 . .
H H23C 0.4915 0.8802 0.3213 0.345 Uiso calc R 1 . .
C C24 0.7757(3) 0.5487(3) 0.10833(17) 0.0656(6) Uani d . 1 . .
C C25 0.5867(4) 0.6550(4) -0.0087(3) 0.1133(11) Uani d . 1 . .
H H25A 0.5167 0.6803 0.0562 0.136 Uiso calc R 1 . .
H H25B 0.5431 0.6212 -0.0640 0.136 Uiso calc R 1 . .
C C26 0.6070(5) 0.7833(4) -0.0454(3) 0.1382(15) Uani d . 1 . .
H H26A 0.6442 0.8207 0.0109 0.207 Uiso calc R 1 . .
H H26B 0.5123 0.8563 -0.0629 0.207 Uiso calc R 1 . .
H H26C 0.6781 0.7582 -0.1086 0.207 Uiso calc R 1 . .
O O1 0.64499(18) 0.4264(2) 0.36659(13) 0.0844(5) Uani d . 1 . .
O O2 0.4691(2) 0.5291(3) 0.24982(19) 0.1154(8) Uani d . 1 . .
O O3 0.4910(2) 0.6486(3) 0.39597(18) 0.1068(7) Uani d . 1 . .
O O4 0.9022(2) 0.42899(16) 0.11537(11) 0.0759(5) Uani d . 1 . .
O O5 0.71982(19) 0.6436(2) 0.17533(14) 0.0841(5) Uani d . 1 . .
O O6 0.7267(2) 0.5393(2) 0.01436(13) 0.0903(6) Uani d . 1 . .

loop_
_atom_site_aniso_label
_atom_site_aniso_U_11
_atom_site_aniso_U_22
_atom_site_aniso_U_33
_atom_site_aniso_U_12
_atom_site_aniso_U_13
_atom_site_aniso_U_23
C1 0.0463(10) 0.0558(11) 0.0577(11) -0.0136(9) -0.0074(9) -0.0070(9)
C2 0.0719(14) 0.0765(14) 0.0572(12) -0.0281(12) -0.0191(10) 0.0066(10)
C3 0.0922(19) 0.0984(19) 0.0635(15) -0.0203(16) -0.0299(13) 0.0056(13)
C4 0.0806(19) 0.110(2) 0.0832(19) -0.0094(17) -0.0398(15) -0.0162(17)
C5 0.0547(14) 0.0895(18) 0.117(2) -0.0165(13) -0.0278(14) -0.0306(17)
C6 0.0456(11) 0.0625(13) 0.0879(16) -0.0144(10) -0.0051(10) -0.0182(12)
C7 0.0563(13) 0.0702(15) 0.123(2) -0.0301(12) 0.0008(14) -0.0157(15)
C8 0.0773(16) 0.0609(14) 0.0935(18) -0.0310(12) 0.0195(14) -0.0006(12)
C9 0.0703(13) 0.0527(11) 0.0558(12) -0.0209(10) 0.0025(10) -0.0019(9)
C10 0.0597(12) 0.0518(11) 0.0497(11) -0.0224(9) -0.0040(9) -0.0004(8)
C11 0.0856(16) 0.0722(14) 0.0469(11) -0.0456(12) -0.0251(10) 0.0182(9)
C12 0.153(3) 0.0653(14) 0.0540(13) -0.0594(17) -0.0473(15) 0.0240(11)
C13 0.156(3) 0.0589(15) 0.0689(16) -0.0256(17) -0.0161(18) 0.0030(12)
C14 0.247(5) 0.0606(18) 0.086(2) -0.026(2) -0.025(2) -0.0018(16)
C15 0.404(11) 0.074(3) 0.101(3) -0.087(5) -0.097(5) 0.018(2)
C16 0.352(9) 0.099(4) 0.115(4) -0.137(5) -0.135(5) 0.051(3)
C17 0.223(4) 0.095(2) 0.092(2) -0.106(3) -0.096(3) 0.0478(17)
C18 0.231(5) 0.159(4) 0.151(4) -0.160(4) -0.133(4) 0.093(3)
C19 0.132(3) 0.172(4) 0.125(3) -0.115(3) -0.075(2) 0.078(3)
C20 0.0931(18) 0.108(2) 0.0636(14) -0.0651(17) -0.0355(13) 0.0300(14)
C21 0.0590(15) 0.143(3) 0.0812(18) -0.0543(17) -0.0184(14) 0.0344(18)
C22 0.076(2) 0.167(4) 0.202(5) -0.021(3) -0.044(3) 0.051(4)
C23 0.125(4) 0.120(4) 0.415(11) -0.007(3) -0.081(5) -0.015(5)
C24 0.0774(15) 0.0726(15) 0.0523(12) -0.0371(13) -0.0014(11) 0.0011(11)
C25 0.118(3) 0.132(3) 0.090(2) -0.046(2) -0.0384(19) 0.003(2)
C26 0.141(3) 0.114(3) 0.133(3) -0.016(2) -0.059(3) 0.005(2)
O1 0.0609(10) 0.1310(15) 0.0651(10) -0.0409(10) -0.0184(8) 0.0198(10)
O2 0.0984(14) 0.161(2) 0.1133(15) -0.0712(15) -0.0594(13) 0.0460(14)
O3 0.0681(12) 0.1398(19) 0.0970(14) -0.0256(12) -0.0139(10) 0.0168(14)
O4 0.1117(13) 0.0584(9) 0.0484(8) -0.0259(9) -0.0043(8) 0.0049(6)
O5 0.0699(10) 0.0953(12) 0.0727(10) -0.0180(9) -0.0106(8) -0.0172(9)
O6 0.1201(15) 0.0950(13) 0.0563(10) -0.0421(12) -0.0189(9) 0.0033(8)

loop_
_atom_type_symbol
_atom_type_description
_atom_type_scat_dispersion_real
_atom_type_scat_dispersion_imag
_atom_type_scat_source
O O 0.0106 0.0060 'International Tables Vol C Tables 4.2.6.8 and 6.1.1.4'
H H 0.0000 0.0000 'International Tables Vol C Tables 4.2.6.8 and 6.1.1.4'
C C 0.0033 0.0016 'International Tables Vol C Tables 4.2.6.8 and 6.1.1.4'

loop_
_geom_angle_atom_site_label_1
_geom_angle_atom_site_label_2
_geom_angle_atom_site_label_3
_geom_angle_site_symmetry_1
_geom_angle_site_symmetry_3
_geom_angle
_geom_angle_publ_flag
C6 C1 C2 . . 118.28(19) ?
C6 C1 C10 . . 119.9(2) ?
C2 C1 C10 . . 121.81(18) ?
C3 C2 C1 . . 120.7(2) ?
C3 C2 H2 . . 119.7 ?
C1 C2 H2 . . 119.7 ?
C2 C3 C4 . . 120.7(3) ?
C2 C3 H3 . . 119.6 ?
C4 C3 H3 . . 119.6 ?
C5 C4 C3 . . 120.5(2) ?
C5 C4 H4 . . 119.7 ?
C3 C4 H4 . . 119.7 ?
C4 C5 C6 . . 120.9(2) ?
C4 C5 H5 . . 119.5 ?
C6 C5 H5 . . 119.5 ?
C1 C6 C7 . . 118.5(2) ?
C1 C6 C5 . . 118.9(3) ?
C7 C6 C5 . . 122.6(2) ?
C8 C7 C6 . . 121.4(2) ?
C8 C7 H7 . . 119.3 ?
C6 C7 H7 . . 119.3 ?
C7 C8 C9 . . 119.4(2) ?
C7 C8 H8 . . 120.3 ?
C9 C8 H8 . . 120.3 ?
C10 C9 C8 . . 122.6(2) ?
C10 C9 O4 . . 118.20(19) ?
C8 C9 O4 . . 119.0(2) ?
C9 C10 C1 . . 118.23(19) ?
C9 C10 C11 . . 121.30(18) ?
C1 C10 C11 . . 120.36(17) ?
C20 C11 C12 . . 119.2(2) ?
C20 C11 C10 . . 122.0(2) ?
C12 C11 C10 . . 118.7(2) ?
C13 C12 C17 . . 119.6(3) ?
C13 C12 C11 . . 122.2(2) ?
C17 C12 C11 . . 118.2(3) ?
C14 C13 C12 . . 120.2(4) ?
C14 C13 H13 . . 119.9 ?
C12 C13 H13 . . 119.9 ?
C13 C14 C15 . . 119.8(5) ?
C13 C14 H14 . . 120.1 ?
C15 C14 H14 . . 120.1 ?
C16 C15 C14 . . 122.5(5) ?
C16 C15 H15 . . 118.8 ?
C14 C15 H15 . . 118.8 ?
C15 C16 C17 . . 119.7(6) ?
C15 C16 H16 . . 120.2 ?
C17 C16 H16 . . 120.2 ?
C18 C17 C12 . . 120.2(4) ?
C18 C17 C16 . . 121.6(5) ?
C12 C17 C16 . . 118.2(5) ?
C19 C18 C17 . . 121.5(3) ?
C19 C18 H18 . . 119.2 ?
C17 C18 H18 . . 119.2 ?
C18 C19 C20 . . 118.2(4) ?
C18 C19 H19 . . 120.9 ?
C20 C19 H19 . . 120.9 ?
C11 C20 O1 . . 117.3(2) ?
C11 C20 C19 . . 122.6(3) ?
O1 C20 C19 . . 119.9(3) ?
O2 C21 O3 . . 127.6(3) ?
O2 C21 O1 . . 126.0(4) ?
O3 C21 O1 . . 106.4(2) ?
C23 C22 O3 . . 114.1(4) ?
C23 C22 H22A . . 108.7 ?
O3 C22 H22A . . 108.7 ?
C23 C22 H22B . . 108.7 ?
O3 C22 H22B . . 108.7 ?
H22A C22 H22B . . 107.6 ?
C22 C23 H23A . . 109.5 ?
C22 C23 H23B . . 109.5 ?
H23A C23 H23B . . 109.5 ?
C22 C23 H23C . . 109.5 ?
H23A C23 H23C . . 109.5 ?
H23B C23 H23C . . 109.5 ?
O5 C24 O6 . . 127.5(2) ?
O5 C24 O4 . . 125.5(2) ?
O6 C24 O4 . . 107.0(2) ?
O6 C25 C26 . . 111.9(3) ?
O6 C25 H25A . . 109.2 ?
C26 C25 H25A . . 109.2 ?
O6 C25 H25B . . 109.2 ?
C26 C25 H25B . . 109.2 ?
H25A C25 H25B . . 107.9 ?
C25 C26 H26A . . 109.5 ?
C25 C26 H26B . . 109.5 ?
H26A C26 H26B . . 109.5 ?
C25 C26 H26C . . 109.5 ?
H26A C26 H26C . . 109.5 ?
H26B C26 H26C . . 109.5 ?
C21 O1 C20 . . 116.8(2) ?
C21 O3 C22 . . 117.3(3) ?
C24 O4 C9 . . 116.35(16) ?
C24 O6 C25 . . 116.6(2) ?

loop_
_geom_bond_atom_site_label_1
_geom_bond_atom_site_label_2
_geom_bond_site_symmetry_2
_geom_bond_distance
_geom_bond_publ_flag
C1 C6 . 1.409(3) ?
C1 C2 . 1.415(3) ?
C1 C10 . 1.427(3) ?
C2 C3 . 1.363(3) ?
C2 H2 . 0.9300 ?
C3 C4 . 1.385(4) ?
C3 H3 . 0.9300 ?
C4 C5 . 1.346(4) ?
C4 H4 . 0.9300 ?
C5 C6 . 1.420(4) ?
C5 H5 . 0.9300 ?
C6 C7 . 1.416(4) ?
C7 C8 . 1.351(4) ?
C7 H7 . 0.9300 ?
C8 C9 . 1.397(3) ?
C8 H8 . 0.9300 ?
C9 C10 . 1.366(3) ?
C9 O4 . 1.405(3) ?
C10 C11 . 1.480(3) ?
C11 C20 . 1.357(4) ?
C11 C12 . 1.442(4) ?
C12 C13 . 1.408(4) ?
C12 C17 . 1.409(5) ?
C13 C14 . 1.366(4) ?
C13 H13 . 0.9300 ?
C14 C15 . 1.387(9) ?
C14 H14 . 0.9300 ?
C15 C16 . 1.333(9) ?
C15 H15 . 0.9300 ?
C16 C17 . 1.437(7) ?
C16 H16 . 0.9300 ?
C17 C18 . 1.394(6) ?
C18 C19 . 1.376(6) ?
C18 H18 . 0.9300 ?
C19 C20 . 1.411(4) ?
C19 H19 . 0.9300 ?
C20 O1 . 1.408(3) ?
C21 O2 . 1.189(3) ?
C21 O3 . 1.323(4) ?
C21 O1 . 1.342(3) ?
C22 C23 . 1.327(6) ?
C22 O3 . 1.468(4) ?
C22 H22A . 0.9700 ?
C22 H22B . 0.9700 ?
C23 H23A . 0.9600 ?
C23 H23B . 0.9600 ?
C23 H23C . 0.9600 ?
C24 O5 . 1.185(3) ?
C24 O6 . 1.317(3) ?
C24 O4 . 1.337(3) ?
C25 O6 . 1.439(4) ?
C25 C26 . 1.445(5) ?
C25 H25A . 0.9700 ?
C25 H25B . 0.9700 ?
C26 H26A . 0.9600 ?
C26 H26B . 0.9600 ?
C26 H26C . 0.9600 ?

loop_
_geom_torsion_atom_site_label_1
_geom_torsion_atom_site_label_2
_geom_torsion_atom_site_label_3
_geom_torsion_atom_site_label_4
_geom_torsion_site_symmetry_1
_geom_torsion_site_symmetry_2
_geom_torsion_site_symmetry_3
_geom_torsion_site_symmetry_4
_geom_torsion
_geom_torsion_publ_flag
C6 C1 C2 C3 . . . . 0.2(3) ?
C10 C1 C2 C3 . . . . -178.6(2) ?
C1 C2 C3 C4 . . . . -0.5(4) ?
C2 C3 C4 C5 . . . . 0.4(4) ?
C3 C4 C5 C6 . . . . 0.0(4) ?
C2 C1 C6 C7 . . . . -179.42(19) ?
C10 C1 C6 C7 . . . . -0.6(3) ?
C2 C1 C6 C5 . . . . 0.2(3) ?
C10 C1 C6 C5 . . . . 179.01(19) ?
C4 C5 C6 C1 . . . . -0.3(3) ?
C4 C5 C6 C7 . . . . 179.3(2) ?
C1 C6 C7 C8 . . . . 1.0(3) ?
C5 C6 C7 C8 . . . . -178.6(2) ?
C6 C7 C8 C9 . . . . -0.5(4) ?
C7 C8 C9 C10 . . . . -0.4(3) ?
C7 C8 C9 O4 . . . . -174.9(2) ?
C8 C9 C10 C1 . . . . 0.7(3) ?
O4 C9 C10 C1 . . . . 175.26(17) ?
C8 C9 C10 C11 . . . . -175.4(2) ?
O4 C9 C10 C11 . . . . -0.9(3) ?
C6 C1 C10 C9 . . . . -0.2(3) ?
C2 C1 C10 C9 . . . . 178.54(18) ?
C6 C1 C10 C11 . . . . 175.95(19) ?
C2 C1 C10 C11 . . . . -5.3(3) ?
C9 C10 C11 C20 . . . . -95.4(2) ?
C1 C10 C11 C20 . . . . 88.6(2) ?
C9 C10 C11 C12 . . . . 86.9(2) ?
C1 C10 C11 C12 . . . . -89.1(2) ?
C20 C11 C12 C13 . . . . 179.7(2) ?
C10 C11 C12 C13 . . . . -2.5(3) ?
C20 C11 C12 C17 . . . . -0.2(3) ?
C10 C11 C12 C17 . . . . 177.52(19) ?
C17 C12 C13 C14 . . . . 1.0(4) ?
C11 C12 C13 C14 . . . . -179.0(2) ?
C12 C13 C14 C15 . . . . -0.1(5) ?
C13 C14 C15 C16 . . . . -0.9(8) ?
C14 C15 C16 C17 . . . . 1.1(9) ?
C13 C12 C17 C18 . . . . 178.7(3) ?
C11 C12 C17 C18 . . . . -1.3(4) ?
C13 C12 C17 C16 . . . . -0.8(4) ?
C11 C12 C17 C16 . . . . 179.2(3) ?
C15 C16 C17 C18 . . . . -179.7(5) ?
C15 C16 C17 C12 . . . . -0.2(7) ?
C12 C17 C18 C19 . . . . 1.6(5) ?
C16 C17 C18 C19 . . . . -178.9(3) ?
C17 C18 C19 C20 . . . . -0.3(5) ?
C12 C11 C20 O1 . . . . 176.90(17) ?
C10 C11 C20 O1 . . . . -0.8(3) ?
C12 C11 C20 C19 . . . . 1.6(3) ?
C10 C11 C20 C19 . . . . -176.1(2) ?
C18 C19 C20 C11 . . . . -1.3(4) ?
C18 C19 C20 O1 . . . . -176.5(2) ?
O2 C21 O1 C20 . . . . 0.2(4) ?
O3 C21 O1 C20 . . . . -178.5(2) ?
C11 C20 O1 C21 . . . . 121.8(2) ?
C19 C20 O1 C21 . . . . -62.7(3) ?
O2 C21 O3 C22 . . . . -1.2(4) ?
O1 C21 O3 C22 . . . . 177.5(3) ?
C23 C22 O3 C21 . . . . -128.4(6) ?
O5 C24 O4 C9 . . . . 2.6(3) ?
O6 C24 O4 C9 . . . . -177.10(18) ?
C10 C9 O4 C24 . . . . 100.8(2) ?
C8 C9 O4 C24 . . . . -84.4(2) ?
O5 C24 O6 C25 . . . . -2.2(4) ?
O4 C24 O6 C25 . . . . 177.5(2) ?
C26 C25 O6 C24 . . . . 79.9(3) ?

loop_
_cod_related_entry_id
_cod_related_entry_database
_cod_related_entry_code
1 ChemSpider 24726403
